data_4027168
loop_
_publ_author_name
'Douglass F. Taber'
'Peter W. DeMatteo'

_publ_section_title
;
 A Piperidine Chiron for the Veratrum Alkaloids
;
_journal_name_full 'Journal of Organic Chemistry'
_journal_page_first 4235
_journal_page_last 4241
_journal_paper_doi 10.1021/jo2026228
_journal_volume 77
_journal_year 2012
_chemical_absolute_configuration syn
_chemical_formula_sum 'C17 H21 N O4'
_chemical_formula_weight 303.35
_chemical_name_systematic
;
 ?
;
_space_group_IT_number 4
_symmetry_cell_setting monoclinic
_symmetry_space_group_name_Hall 'P 2yb'
_symmetry_space_group_name_H-M 'P 1 21 1'
_atom_sites_solution_hydrogens geom
_atom_sites_solution_primary direct
_atom_sites_solution_secondary difmap
_audit_creation_method SHELXL-97
_cell_angle_alpha 90.00
_cell_angle_beta 111.283(2)
_cell_angle_gamma 90.00
_cell_formula_units_Z 2
_cell_length_a 10.9764(17)
_cell_length_b 5.7842(9)
_cell_length_c 13.260(2)
_cell_measurement_reflns_used 975
_cell_measurement_temperature 200(2)
_cell_measurement_theta_max 28.26
_cell_measurement_theta_min 3.17
_cell_volume 784.5(2)
_computing_cell_refinement 'SAINT (Bruker, 2002)'
_computing_data_collection 'SMART (Bruker, 2002)'
_computing_data_reduction SAINT
_computing_molecular_graphics 'SHELXTL (Sheldrick, 2001)'
_computing_publication_material 'SHELXTL (Sheldrick, 2001)'
_computing_structure_refinement 'SHELXL-97 (Sheldrick, 1997)'
_computing_structure_solution 'SHELXS-97 (Sheldrick, 1990)'
_diffrn_ambient_temperature 200(2)
_diffrn_detector_area_resol_mean 836.6
_diffrn_measured_fraction_theta_full 0.998
_diffrn_measured_fraction_theta_max 0.998
_diffrn_measurement_device_type 'Bruker AXS APEX diffractometer'
_diffrn_measurement_method \w
_diffrn_radiation_monochromator graphite
_diffrn_radiation_source 'fine-focus sealed tube'
_diffrn_radiation_type MoK\a
_diffrn_radiation_wavelength 0.71073
_diffrn_reflns_av_R_equivalents 0.0205
_diffrn_reflns_av_sigmaI/netI 0.0222
_diffrn_reflns_limit_h_max 14
_diffrn_reflns_limit_h_min -14
_diffrn_reflns_limit_k_max 7
_diffrn_reflns_limit_k_min -7
_diffrn_reflns_limit_l_max 17
_diffrn_reflns_limit_l_min -17
_diffrn_reflns_number 9741
_diffrn_reflns_theta_full 25.00
_diffrn_reflns_theta_max 28.35
_diffrn_reflns_theta_min 1.99
_diffrn_standards_decay_% 1
_diffrn_standards_interval_count 0
_diffrn_standards_interval_time 0
_diffrn_standards_number 0
_exptl_absorpt_coefficient_mu 0.091
_exptl_absorpt_correction_T_max 0.9821
_exptl_absorpt_correction_T_min 0.9571
_exptl_absorpt_correction_type multi-scan
_exptl_absorpt_process_details 'SADABS (Sheldrick, 2003)'
_exptl_crystal_colour colourless
_exptl_crystal_density_diffrn 1.284
_exptl_crystal_description block
_exptl_crystal_F_000 324
_exptl_crystal_size_max 0.48
_exptl_crystal_size_mid 0.24
_exptl_crystal_size_min 0.20
_refine_diff_density_max 0.202
_refine_diff_density_min -0.216
_refine_diff_density_rms 0.050
_refine_ls_extinction_method none
_refine_ls_goodness_of_fit_ref 1.020
_refine_ls_hydrogen_treatment constr
_refine_ls_matrix_type full
_refine_ls_number_parameters 199
_refine_ls_number_reflns 3892
_refine_ls_number_restraints 1
_refine_ls_restrained_S_all 1.020
_refine_ls_R_factor_all 0.0402
_refine_ls_R_factor_gt 0.0394
_refine_ls_shift/su_max 0.000
_refine_ls_shift/su_mean 0.000
_refine_ls_structure_factor_coef Fsqd
_refine_ls_weighting_details 'calc w=1/[\s^2^(Fo^2^)+(0.0721P)^2^+0.0734P] where P=(Fo^2^+2Fc^2^)/3'
_refine_ls_weighting_scheme calc
_refine_ls_wR_factor_gt 0.1069
_refine_ls_wR_factor_ref 0.1085
_reflns_number_gt 3790
_reflns_number_total 3892
_reflns_threshold_expression >2sigma(I)
_cod_data_source_file jo2026228_si_006.cif
_cod_data_source_block dout059
_cod_database_code 4027168

loop_
_symmetry_equiv_pos_as_xyz
'x, y, z'
'-x, y+1/2, -z'

loop_
_atom_site_label
_atom_site_type_symbol
_atom_site_fract_x
_atom_site_fract_y
_atom_site_fract_z
_atom_site_U_iso_or_equiv
_atom_site_adp_type
_atom_site_occupancy
_atom_site_symmetry_multiplicity
_atom_site_calc_flag
_atom_site_refinement_flags
C1 C 0.79553(13) 1.0077(2) 0.94588(9) 0.0369(3) Uani 1 1 d .
C2 C 0.73134(12) 0.8516(2) 0.84785(9) 0.0319(2) Uani 1 1 d .
H2A H 0.6340 0.8679 0.8205 0.038 Uiso 1 1 calc R
C3 C 0.78763(11) 0.9633(2) 0.76919(9) 0.0294(2) Uani 1 1 d .
H3A H 0.7405 1.1129 0.7446 0.035 Uiso 1 1 calc R
C4 C 0.92657(12) 1.0216(2) 0.84535(9) 0.0348(2) Uani 1 1 d .
H4A H 0.9794 0.8762 0.8640 0.042 Uiso 1 1 calc R
C5 C 0.99252(14) 1.1904(3) 0.79627(11) 0.0423(3) Uani 1 1 d .
H5A H 1.0820 1.2244 0.8474 0.051 Uiso 1 1 calc R
H5B H 0.9426 1.3370 0.7786 0.051 Uiso 1 1 calc R
C6 C 0.99743(13) 1.0784(3) 0.69336(11) 0.0410(3) Uani 1 1 d .
H6A H 1.0557 0.9398 0.7147 0.049 Uiso 1 1 calc R
C7 C 0.86205(13) 0.9988(3) 0.61877(10) 0.0396(3) Uani 1 1 d .
H7A H 0.8068 1.1365 0.5897 0.048 Uiso 1 1 calc R
H7B H 0.8706 0.9139 0.5568 0.048 Uiso 1 1 calc R
C8 C 0.77205(14) 0.6013(2) 0.88207(10) 0.0379(3) Uani 1 1 d .
H8A H 0.7302 0.5490 0.9320 0.057 Uiso 1 1 calc R
H8B H 0.8673 0.5934 0.9182 0.057 Uiso 1 1 calc R
H8C H 0.7447 0.5017 0.8179 0.057 Uiso 1 1 calc R
C9 C 1.05327(18) 1.2434(4) 0.63169(15) 0.0590(4) Uani 1 1 d .
H9A H 1.0556 1.1665 0.5665 0.088 Uiso 1 1 calc R
H9B H 1.1421 1.2883 0.6779 0.088 Uiso 1 1 calc R
H9C H 0.9980 1.3815 0.6109 0.088 Uiso 1 1 calc R
C10 C 0.69541(11) 0.7083(2) 0.61236(9) 0.0324(2) Uani 1 1 d .
C11 C 0.59679(14) 0.5245(3) 0.44270(11) 0.0486(4) Uani 1 1 d .
H11A H 0.5110 0.5844 0.4394 0.058 Uiso 1 1 calc R
H11B H 0.6063 0.3636 0.4700 0.058 Uiso 1 1 calc R
C12 C 0.56031(15) 0.7224(3) 0.26696(13) 0.0510(4) Uani 1 1 d .
H12A H 0.5245 0.8504 0.2916 0.061 Uiso 1 1 calc R
C13 C 0.5675(2) 0.7252(6) 0.16512(16) 0.0852(9) Uani 1 1 d .
H13A H 0.5364 0.8554 0.1193 0.102 Uiso 1 1 calc R
C14 C 0.6201(3) 0.5375(8) 0.12974(17) 0.1059(13) Uani 1 1 d .
H14A H 0.6255 0.5399 0.0598 0.127 Uiso 1 1 calc R
C15 C 0.6636(2) 0.3521(6) 0.1943(2) 0.0911(10) Uani 1 1 d .
H15A H 0.6989 0.2242 0.1691 0.109 Uiso 1 1 calc R
C16 C 0.65774(15) 0.3452(3) 0.29673(15) 0.0543(4) Uani 1 1 d .
H16A H 0.6890 0.2139 0.3418 0.065 Uiso 1 1 calc R
C17 C 0.60579(12) 0.5315(3) 0.33282(10) 0.0356(3) Uani 1 1 d .
N1 N 0.79572(10) 0.8480(2) 0.67334(8) 0.0328(2) Uani 1 1 d .
O1 O 0.76152(12) 1.0424(2) 1.02088(8) 0.0518(3) Uani 1 1 d .
O2 O 0.90568(10) 1.10610(17) 0.94094(7) 0.0406(2) Uani 1 1 d .
O3 O 0.61202(9) 0.6259(2) 0.64095(7) 0.0412(2) Uani 1 1 d .
O4 O 0.70193(10) 0.6682(2) 0.51392(7) 0.0463(3) Uani 1 1 d .

loop_
_atom_site_aniso_label
_atom_site_aniso_U_11
_atom_site_aniso_U_22
_atom_site_aniso_U_33
_atom_site_aniso_U_23
_atom_site_aniso_U_13
_atom_site_aniso_U_12
C1 0.0480(6) 0.0360(6) 0.0251(5) 0.0015(5) 0.0113(5) 0.0129(5)
C2 0.0357(5) 0.0373(6) 0.0233(5) 0.0012(5) 0.0115(4) 0.0071(5)
C3 0.0315(5) 0.0339(6) 0.0219(4) -0.0014(4) 0.0084(4) 0.0033(4)
C4 0.0351(5) 0.0395(6) 0.0263(5) -0.0071(5) 0.0070(4) 0.0014(5)
C5 0.0402(6) 0.0472(7) 0.0368(6) -0.0106(6) 0.0108(5) -0.0100(6)
C6 0.0355(6) 0.0493(8) 0.0405(6) -0.0079(6) 0.0167(5) -0.0089(5)
C7 0.0400(6) 0.0527(8) 0.0290(5) -0.0072(6) 0.0159(5) -0.0135(6)
C8 0.0476(7) 0.0352(6) 0.0311(5) 0.0028(5) 0.0145(5) 0.0043(5)
C9 0.0549(9) 0.0712(11) 0.0585(9) -0.0086(8) 0.0297(8) -0.0251(8)
C10 0.0304(5) 0.0420(6) 0.0244(5) -0.0046(4) 0.0097(4) -0.0001(5)
C11 0.0455(7) 0.0704(10) 0.0307(6) -0.0171(7) 0.0147(5) -0.0250(7)
C12 0.0420(7) 0.0537(8) 0.0499(8) -0.0003(7) 0.0077(6) -0.0067(7)
C13 0.0705(12) 0.124(2) 0.0429(9) 0.0247(12) -0.0015(8) -0.0434(14)
C14 0.0969(16) 0.194(4) 0.0399(9) -0.0435(16) 0.0402(11) -0.081(2)
C15 0.0776(13) 0.129(2) 0.0910(17) -0.0795(18) 0.0594(13) -0.0457(15)
C16 0.0478(8) 0.0529(8) 0.0649(10) -0.0253(8) 0.0238(7) -0.0084(7)
C17 0.0327(5) 0.0447(6) 0.0288(5) -0.0128(5) 0.0104(4) -0.0084(5)
N1 0.0329(5) 0.0436(5) 0.0235(4) -0.0071(4) 0.0121(3) -0.0043(4)
O1 0.0715(7) 0.0570(6) 0.0313(4) -0.0026(5) 0.0240(4) 0.0152(6)
O2 0.0503(5) 0.0426(5) 0.0248(4) -0.0075(4) 0.0085(3) 0.0025(4)
O3 0.0380(4) 0.0568(6) 0.0307(4) -0.0051(4) 0.0145(3) -0.0104(4)
O4 0.0429(5) 0.0698(7) 0.0298(4) -0.0197(5) 0.0172(4) -0.0225(5)

loop_
_atom_type_symbol
_atom_type_description
_atom_type_scat_dispersion_real
_atom_type_scat_dispersion_imag
_atom_type_scat_source
C C 0.0033 0.0016 'International Tables Vol C Tables 4.2.6.8 and 6.1.1.4'
H H 0.0000 0.0000 'International Tables Vol C Tables 4.2.6.8 and 6.1.1.4'
N N 0.0061 0.0033 'International Tables Vol C Tables 4.2.6.8 and 6.1.1.4'
O O 0.0106 0.0060 'International Tables Vol C Tables 4.2.6.8 and 6.1.1.4'

loop_
_geom_angle_atom_site_label_1
_geom_angle_atom_site_label_2
_geom_angle_atom_site_label_3
_geom_angle
O1 C1 O2 121.32(13)
O1 C1 C2 128.17(14)
O2 C1 C2 110.48(10)
C1 C2 C3 98.87(10)
C1 C2 C8 108.12(10)
C3 C2 C8 116.91(10)
N1 C3 C4 108.24(9)
N1 C3 C2 124.29(10)
C4 C3 C2 101.24(9)
O2 C4 C5 114.46(11)
O2 C4 C3 102.41(9)
C5 C4 C3 112.33(10)
C4 C5 C6 106.90(11)
C9 C6 C7 109.14(12)
C9 C6 C5 111.43(13)
C7 C6 C5 111.38(10)
N1 C7 C6 113.35(10)
O3 C10 O4 123.11(11)
O3 C10 N1 125.88(11)
O4 C10 N1 111.00(10)
O4 C11 C17 107.40(11)
C13 C12 C17 119.4(2)
C12 C13 C14 120.0(2)
C15 C14 C13 120.17(17)
C14 C15 C16 121.0(2)
C17 C16 C15 119.3(2)
C16 C17 C12 120.19(14)
C16 C17 C11 119.81(15)
C12 C17 C11 120.00(14)
C10 N1 C3 119.47(9)
C10 N1 C7 119.44(9)
C3 N1 C7 110.50(10)
C1 O2 C4 109.03(9)
C10 O4 C11 114.60(10)

loop_
_geom_bond_atom_site_label_1
_geom_bond_atom_site_label_2
_geom_bond_distance
C1 O1 1.1993(16)
C1 O2 1.3593(18)
C1 C2 1.5286(17)
C2 C3 1.5347(16)
C2 C8 1.5341(18)
C3 N1 1.4664(14)
C3 C4 1.5301(16)
C4 O2 1.4522(14)
C4 C5 1.498(2)
C5 C6 1.5291(18)
C6 C9 1.523(2)
C6 C7 1.5269(17)
C7 N1 1.4823(16)
C10 O3 1.2086(15)
C10 O4 1.3530(13)
C10 N1 1.3685(16)
C11 O4 1.4572(16)
C11 C17 1.4962(17)
C12 C13 1.381(3)
C12 C17 1.384(2)
C13 C14 1.389(5)
C14 C15 1.347(5)
C15 C16 1.384(3)
C16 C17 1.383(2)

loop_
_geom_torsion_atom_site_label_1
_geom_torsion_atom_site_label_2
_geom_torsion_atom_site_label_3
_geom_torsion_atom_site_label_4
_geom_torsion
O1 C1 C2 C3 158.17(14)
O2 C1 C2 C3 -23.68(12)
O1 C1 C2 C8 -79.62(17)
O2 C1 C2 C8 98.52(12)
C1 C2 C3 N1 159.53(10)
C8 C2 C3 N1 43.93(15)
C1 C2 C3 C4 38.09(10)
C8 C2 C3 C4 -77.51(12)
N1 C3 C4 O2 -173.05(10)
C2 C3 C4 O2 -40.97(12)
N1 C3 C4 C5 63.67(14)
C2 C3 C4 C5 -164.24(10)
O2 C4 C5 C6 -176.18(10)
C3 C4 C5 C6 -59.95(14)
C4 C5 C6 C9 175.53(13)
C4 C5 C6 C7 53.39(16)
C9 C6 C7 N1 -176.54(13)
C5 C6 C7 N1 -53.10(17)
C17 C12 C13 C14 -0.1(3)
C12 C13 C14 C15 0.3(3)
C13 C14 C15 C16 -0.5(3)
C14 C15 C16 C17 0.3(3)
C15 C16 C17 C12 0.0(2)
C15 C16 C17 C11 178.97(14)
C13 C12 C17 C16 -0.1(2)
C13 C12 C17 C11 -179.07(14)
O4 C11 C17 C16 103.34(16)
O4 C11 C17 C12 -77.68(17)
O3 C10 N1 C3 -17.8(2)
O4 C10 N1 C3 163.41(11)
O3 C10 N1 C7 -159.12(14)
O4 C10 N1 C7 22.07(17)
C4 C3 N1 C10 157.05(12)
C2 C3 N1 C10 38.82(17)
C4 C3 N1 C7 -58.45(13)
C2 C3 N1 C7 -176.68(11)
C6 C7 N1 C10 -159.95(12)
C6 C7 N1 C3 55.54(15)
O1 C1 O2 C4 176.32(12)
C2 C1 O2 C4 -1.97(13)
C5 C4 O2 C1 149.00(11)
C3 C4 O2 C1 27.17(13)
O3 C10 O4 C11 2.4(2)
N1 C10 O4 C11 -178.74(13)
C17 C11 O4 C10 170.46(12)
